data_7210125
loop_
_publ_author_name
'Chen, Zhaofei'
'An, Haiyan'
'Zhang, Hua'
'Hu, Ying'

_publ_section_title
;
 Metal(ii)-directed self-assembly of amino acid functionalized
 polyoxometalates
;
_journal_issue 23
_journal_name_full CrystEngComm
_journal_page_first 4711
_journal_paper_doi 10.1039/c3ce40129d
_journal_volume 15
_journal_year 2013
_chemical_formula_sum 'C10 H34 Co2 Mo8 N2 O38'
_chemical_formula_weight 1675.77
_chemical_name_systematic
;
?
;
_space_group_IT_number 14
_symmetry_cell_setting monoclinic
_symmetry_space_group_name_Hall '-P 2ybc'
_symmetry_space_group_name_H-M 'P 1 21/c 1'
_atom_sites_solution_primary direct
_atom_sites_solution_secondary difmap
_audit_creation_method SHELXL-97
_cell_angle_alpha 90.00
_cell_angle_beta 125.293(3)
_cell_angle_gamma 90.00
_cell_formula_units_Z 2
_cell_length_a 11.8266(8)
_cell_length_b 13.3267(9)
_cell_length_c 15.1283(7)
_cell_measurement_reflns_used 11250
_cell_measurement_temperature 293(2)
_cell_measurement_theta_max 24.99
_cell_measurement_theta_min 2.11
_cell_volume 1946.1(2)
_computing_molecular_graphics 'Bruker SHELXTL'
_computing_publication_material 'Bruker SHELXTL'
_computing_structure_refinement 'SHELXL-97 (Sheldrick, 1997)'
_computing_structure_solution 'SHELXS-97 (Sheldrick, 1990)'
_diffrn_ambient_temperature 293(2)
_diffrn_detector_area_resol_mean 0.01
_diffrn_measured_fraction_theta_full 0.998
_diffrn_measured_fraction_theta_max 0.998
_diffrn_measurement_device_type 'Bruker Smart Apex CCD'
_diffrn_measurement_method \w-2\q
_diffrn_radiation_monochromator graphite
_diffrn_radiation_source 'fine-focus sealed tube'
_diffrn_radiation_type MoK\a
_diffrn_radiation_wavelength 0.71073
_diffrn_reflns_av_R_equivalents 0.0246
_diffrn_reflns_av_sigmaI/netI 0.0254
_diffrn_reflns_limit_h_max 14
_diffrn_reflns_limit_h_min -14
_diffrn_reflns_limit_k_max 15
_diffrn_reflns_limit_k_min -15
_diffrn_reflns_limit_l_max 17
_diffrn_reflns_limit_l_min -12
_diffrn_reflns_number 11250
_diffrn_reflns_theta_full 24.99
_diffrn_reflns_theta_max 24.99
_diffrn_reflns_theta_min 2.11
_diffrn_standards_decay_% none
_diffrn_standards_interval_count 0
_diffrn_standards_interval_time 0
_diffrn_standards_number 0
_exptl_absorpt_coefficient_mu 3.436
_exptl_absorpt_correction_T_max 0.577
_exptl_absorpt_correction_T_min 0.443
_exptl_absorpt_correction_type empirical
_exptl_absorpt_process_details 'ABSCOR by T.Higashi 8 March, 1995'
_exptl_crystal_colour red
_exptl_crystal_density_diffrn 2.860
_exptl_crystal_density_method 'not measured'
_exptl_crystal_description block
_exptl_crystal_F_000 1603
_exptl_crystal_size_max 0.28
_exptl_crystal_size_mid 0.20
_exptl_crystal_size_min 0.16
_refine_diff_density_max 1.446
_refine_diff_density_min -1.438
_refine_diff_density_rms 0.288
_refine_ls_extinction_method none
_refine_ls_goodness_of_fit_ref 1.374
_refine_ls_hydrogen_treatment constr
_refine_ls_matrix_type full
_refine_ls_number_parameters 317
_refine_ls_number_reflns 3408
_refine_ls_number_restraints 85
_refine_ls_restrained_S_all 1.359
_refine_ls_R_factor_all 0.0765
_refine_ls_R_factor_gt 0.0745
_refine_ls_shift/su_max 0.002
_refine_ls_shift/su_mean 0.000
_refine_ls_structure_factor_coef Fsqd
_refine_ls_weighting_details 'calc w=1/[\s^2^(Fo^2^)+(0.0400P)^2^+116.5375P] where P=(Fo^2^+2Fc^2^)/3'
_refine_ls_weighting_scheme calc
_refine_ls_wR_factor_gt 0.2061
_refine_ls_wR_factor_ref 0.2070
_reflns_number_gt 3277
_reflns_number_total 3408
_reflns_threshold_expression >2sigma(I)
_cod_data_source_file c3ce40129d.txt
_cod_data_source_block 3
_cod_depositor_comments
;
The following automatic conversions were performed:

'_symmetry_cell_setting' value 'Monoclinic' changed to 'monoclinic'
according to /home/saulius/struct/CIF-dictionaries/cif_core.dic
dictionary named 'cif_core.dic' version 2.4.2 from 2011-04-26.

Automatic conversion script
Id: cif_fix_values 1891 2012-01-12 08:04:46Z andrius 
;
_cod_original_sg_symbol_H-M P21/c
_cod_database_code 7210125

loop_
_symmetry_equiv_pos_as_xyz
'x, y, z'
'-x, y+1/2, -z+1/2'
'-x, -y, -z'
'x, -y-1/2, z-1/2'

loop_
_atom_site_label
_atom_site_type_symbol
_atom_site_fract_x
_atom_site_fract_y
_atom_site_fract_z
_atom_site_U_iso_or_equiv
_atom_site_adp_type
_atom_site_occupancy
_atom_site_symmetry_multiplicity
_atom_site_calc_flag
_atom_site_refinement_flags
_atom_site_disorder_assembly
_atom_site_disorder_group
Mo1 Mo 0.65597(14) 0.14618(11) 0.35399(12) 0.0182(4) Uani 1 1 d . . .
Mo2 Mo 1.03084(15) 0.19987(11) 0.58645(12) 0.0202(4) Uani 1 1 d . . .
Mo3 Mo 0.93973(14) 0.05770(11) 0.37911(11) 0.0175(4) Uani 1 1 d . . .
Mo4 Mo 1.32249(15) 0.09612(11) 0.66067(12) 0.0198(4) Uani 1 1 d . . .
Co1 Co 0.4276(3) 0.19169(19) 0.0664(2) 0.0279(6) Uani 1 1 d . . .
O1 O 0.8669(12) 0.1445(9) 0.4585(9) 0.022(3) Uani 1 1 d . . .
O2 O 0.7433(11) 0.0392(9) 0.2901(9) 0.020(2) Uani 1 1 d . . .
O3 O 0.6451(12) 0.0197(9) 0.4029(10) 0.022(3) Uani 1 1 d . . .
O4 O 0.6266(14) 0.2190(10) 0.4305(11) 0.032(3) Uani 1 1 d . . .
O5 O 0.5029(12) 0.1495(9) 0.2248(9) 0.022(3) Uani 1 1 d . . .
O6 O 1.0053(12) 0.0488(9) 0.6558(10) 0.025(3) Uani 1 1 d . . .
O7 O 1.3311(13) 0.1869(9) 0.5833(10) 0.029(3) Uani 1 1 d U . .
O8 O 1.0594(13) 0.2971(10) 0.5270(11) 0.030(3) Uani 1 1 d . . .
O9 O 1.4772(13) 0.1006(10) 0.7813(10) 0.032(3) Uani 1 1 d . . .
O10 O 0.9632(13) 0.1560(9) 0.3200(10) 0.028(3) Uani 1 1 d . . .
O11 O 1.2214(11) 0.1716(9) 0.7029(9) 0.020(2) Uani 1 1 d . . .
O12 O 1.0972(11) 0.0716(8) 0.5294(10) 0.019(2) Uani 1 1 d . . .
O13 O 0.9593(15) 0.2536(10) 0.6468(11) 0.036(3) Uani 1 1 d . . .
O14 O 0.7286(13) 0.2681(10) 0.3058(10) 0.031(3) Uani 1 1 d . A .
O15 O 0.5947(15) 0.2822(11) 0.1251(12) 0.038(3) Uani 1 1 d U A .
C1 C 0.699(2) 0.3028(15) 0.2164(17) 0.033(4) Uani 1 1 d U . .
C2 C 0.769(4) 0.380(3) 0.190(4) 0.019(9) Uani 0.49(4) 1 d PU A 1
H2A H 0.7778 0.3587 0.1318 0.023 Uiso 0.49(4) 1 calc PR A 1
C2A C 0.814(4) 0.383(3) 0.245(4) 0.022(9) Uani 0.51(4) 1 d PU A 2
H2AA H 0.9036 0.3495 0.2767 0.026 Uiso 0.51(4) 1 calc PR A 2
C3 C 0.900(5) 0.496(5) 0.337(5) 0.066(17) Uani 0.49(4) 1 d PDU A 1
H3A H 0.9320 0.4935 0.4119 0.079 Uiso 0.49(4) 1 calc PR A 1
H3B H 0.9586 0.5431 0.3309 0.079 Uiso 0.49(4) 1 calc PR A 1
C3A C 0.703(6) 0.527(5) 0.129(5) 0.066(16) Uani 0.51(4) 1 d PU A 2
H3AA H 0.6049 0.5204 0.0982 0.079 Uiso 0.51(4) 1 calc PR A 2
H3AB H 0.7147 0.5722 0.0846 0.079 Uiso 0.51(4) 1 calc PR A 2
C4 C 0.752(5) 0.530(5) 0.266(5) 0.065(17) Uani 0.49(4) 1 d PDU A 1
H4A H 0.7012 0.5067 0.2949 0.078 Uiso 0.49(4) 1 calc PR A 1
H4B H 0.7450 0.6022 0.2595 0.078 Uiso 0.49(4) 1 calc PR A 1
C4A C 0.787(7) 0.558(5) 0.247(5) 0.065(17) Uani 0.51(4) 1 d PU A 2
H4AA H 0.8675 0.5959 0.2637 0.078 Uiso 0.51(4) 1 calc PR A 2
H4AB H 0.7315 0.6015 0.2590 0.078 Uiso 0.51(4) 1 calc PR A 2
C5 C 0.704(5) 0.488(4) 0.173(4) 0.048(13) Uani 0.49(4) 1 d PU A 1
H5A H 0.7259 0.5294 0.1321 0.057 Uiso 0.49(4) 1 calc PR A 1
H5B H 0.6036 0.4824 0.1315 0.057 Uiso 0.49(4) 1 calc PR A 1
C5A C 0.831(7) 0.472(4) 0.316(5) 0.062(16) Uani 0.51(4) 1 d PU A 2
H5AA H 0.7737 0.4632 0.3422 0.074 Uiso 0.51(4) 1 calc PR A 2
H5AB H 0.9267 0.4791 0.3775 0.074 Uiso 0.51(4) 1 calc PR A 2
N1 N 0.906(4) 0.394(2) 0.298(3) 0.031(9) Uani 0.49(4) 1 d PU A 1
H1A H 0.9764 0.3909 0.2906 0.038 Uiso 0.49(4) 1 calc PR A 1
H1B H 0.9189 0.3469 0.3452 0.038 Uiso 0.49(4) 1 calc PR A 1
N1A N 0.767(3) 0.429(2) 0.141(3) 0.033(10) Uani 0.51(4) 1 d P A 2
H1AA H 0.8392 0.4371 0.1368 0.040 Uiso 0.51(4) 1 calc PR A 2
H1AB H 0.7050 0.3885 0.0864 0.040 Uiso 0.51(4) 1 calc PR A 2
O1W O 0.5536(17) 0.0727(12) 0.0738(11) 0.047(4) Uani 1 1 d . . .
O2W O 0.2428(14) 0.1155(10) -0.0127(12) 0.038(3) Uani 1 1 d . . .
O3W O 0.3810(14) 0.2325(12) -0.0846(11) 0.039(4) Uani 1 1 d . . .
O4W O 0.752(3) 0.0877(15) 0.016(2) 0.096(8) Uani 1 1 d . . .

loop_
_atom_site_aniso_label
_atom_site_aniso_U_11
_atom_site_aniso_U_22
_atom_site_aniso_U_33
_atom_site_aniso_U_23
_atom_site_aniso_U_13
_atom_site_aniso_U_12
Mo1 0.0161(7) 0.0171(7) 0.0193(7) 0.0021(6) 0.0090(6) 0.0023(5)
Mo2 0.0188(7) 0.0162(7) 0.0216(8) -0.0043(6) 0.0095(6) 0.0007(6)
Mo3 0.0166(7) 0.0174(7) 0.0162(7) 0.0010(6) 0.0081(6) 0.0016(5)
Mo4 0.0174(7) 0.0160(7) 0.0216(8) -0.0008(6) 0.0087(6) -0.0020(6)
Co1 0.0376(14) 0.0241(13) 0.0233(13) 0.0011(10) 0.0183(12) 0.0068(11)
O1 0.020(6) 0.019(6) 0.023(6) 0.003(5) 0.010(5) 0.003(5)
O2 0.017(6) 0.025(6) 0.018(6) 0.003(5) 0.010(5) -0.001(5)
O3 0.024(6) 0.021(6) 0.027(6) 0.005(5) 0.019(5) 0.000(5)
O4 0.043(8) 0.031(7) 0.030(7) 0.005(6) 0.026(7) 0.007(6)
O5 0.024(6) 0.028(7) 0.022(6) 0.004(5) 0.017(5) -0.006(5)
O6 0.023(6) 0.029(7) 0.025(6) -0.007(5) 0.015(5) 0.006(5)
O7 0.032(6) 0.021(5) 0.030(6) -0.002(5) 0.016(5) -0.003(5)
O8 0.027(7) 0.030(7) 0.041(8) -0.009(6) 0.024(6) -0.012(5)
O9 0.023(7) 0.034(7) 0.026(7) -0.005(6) 0.006(6) -0.003(6)
O10 0.038(7) 0.025(6) 0.028(7) 0.004(5) 0.024(6) -0.001(6)
O11 0.020(6) 0.026(6) 0.020(6) -0.010(5) 0.015(5) -0.008(5)
O12 0.014(5) 0.015(6) 0.032(7) -0.008(5) 0.015(5) -0.002(4)
O13 0.042(8) 0.033(7) 0.034(8) -0.013(6) 0.023(7) 0.005(6)
O14 0.027(7) 0.027(7) 0.030(7) 0.013(6) 0.011(6) -0.001(5)
O15 0.044(5) 0.044(5) 0.037(5) 0.004(4) 0.029(4) -0.003(4)
C1 0.029(7) 0.033(8) 0.046(9) 0.002(7) 0.026(7) 0.008(6)
C2 0.016(11) 0.021(12) 0.019(12) 0.000(9) 0.010(9) 0.000(8)
C2A 0.022(10) 0.023(10) 0.022(10) 0.001(4) 0.013(6) -0.001(4)
C3 0.069(19) 0.066(19) 0.064(19) -0.007(10) 0.040(13) 0.008(10)
C3A 0.069(18) 0.065(19) 0.064(18) 0.000(10) 0.039(12) 0.005(10)
C4 0.068(19) 0.06(2) 0.067(19) -0.004(10) 0.042(13) -0.002(10)
C4A 0.067(19) 0.063(19) 0.064(19) 0.000(10) 0.038(12) 0.000(10)
C5 0.047(13) 0.048(14) 0.049(14) 0.001(5) 0.028(8) -0.002(5)
C5A 0.059(18) 0.058(18) 0.063(18) 0.001(10) 0.032(12) -0.005(10)
N1 0.031(10) 0.031(11) 0.032(10) 0.003(5) 0.018(7) -0.001(5)
N1A 0.035(18) 0.019(17) 0.025(18) 0.002(14) 0.005(15) -0.004(13)
O1W 0.070(11) 0.050(9) 0.026(7) 0.008(7) 0.031(8) 0.032(8)
O2W 0.033(7) 0.029(7) 0.043(8) -0.009(6) 0.016(7) -0.004(6)
O3W 0.034(8) 0.063(10) 0.027(7) 0.000(7) 0.021(6) -0.002(7)
O4W 0.101(18) 0.041(11) 0.12(2) 0.010(12) 0.047(16) 0.003(11)

loop_
_atom_type_symbol
_atom_type_description
_atom_type_scat_dispersion_real
_atom_type_scat_dispersion_imag
_atom_type_scat_source
C C 0.0033 0.0016 'International Tables Vol C Tables 4.2.6.8 and 6.1.1.4'
H H 0.0000 0.0000 'International Tables Vol C Tables 4.2.6.8 and 6.1.1.4'
Co Co 0.3494 0.9721 'International Tables Vol C Tables 4.2.6.8 and 6.1.1.4'
Mo Mo -1.6832 0.6857 'International Tables Vol C Tables 4.2.6.8 and 6.1.1.4'
N N 0.0061 0.0033 'International Tables Vol C Tables 4.2.6.8 and 6.1.1.4'
O O 0.0106 0.0060 'International Tables Vol C Tables 4.2.6.8 and 6.1.1.4'

loop_
_geom_angle_atom_site_label_1
_geom_angle_atom_site_label_2
_geom_angle_atom_site_label_3
_geom_angle
_geom_angle_site_symmetry_1
_geom_angle_site_symmetry_3
O4 Mo1 O5 105.3(6) . .
O4 Mo1 O3 99.1(6) . .
O5 Mo1 O3 101.7(5) . .
O4 Mo1 O1 96.8(6) . .
O5 Mo1 O1 152.3(5) . .
O3 Mo1 O1 90.9(5) . .
O4 Mo1 O14 94.5(6) . .
O5 Mo1 O14 87.7(5) . .
O3 Mo1 O14 160.7(5) . .
O1 Mo1 O14 73.9(5) . .
O4 Mo1 O2 166.2(5) . .
O5 Mo1 O2 88.4(5) . .
O3 Mo1 O2 75.9(5) . .
O1 Mo1 O2 70.7(4) . .
O14 Mo1 O2 87.8(5) . .
O4 Mo1 Mo4 132.1(4) . 3_756
O5 Mo1 Mo4 91.1(4) . 3_756
O3 Mo1 Mo4 33.0(4) . 3_756
O1 Mo1 Mo4 86.2(3) . 3_756
O14 Mo1 Mo4 131.5(4) . 3_756
O2 Mo1 Mo4 43.8(3) . 3_756
O4 Mo1 Mo3 135.1(5) . .
O5 Mo1 Mo3 117.4(4) . .
O3 Mo1 Mo3 86.1(4) . .
O1 Mo1 Mo3 38.3(3) . .
O14 Mo1 Mo3 74.7(4) . .
O2 Mo1 Mo3 33.0(3) . .
Mo4 Mo1 Mo3 63.13(4) 3_756 .
O13 Mo2 O8 105.7(7) . .
O13 Mo2 O1 100.1(6) . .
O8 Mo2 O1 98.7(6) . .
O13 Mo2 O11 105.6(6) . .
O8 Mo2 O11 98.4(6) . .
O1 Mo2 O11 143.8(5) . .
O13 Mo2 O12 155.2(6) . .
O8 Mo2 O12 98.9(5) . .
O1 Mo2 O12 72.2(4) . .
O11 Mo2 O12 73.8(4) . .
O13 Mo2 O6 83.7(6) . .
O8 Mo2 O6 170.6(5) . .
O1 Mo2 O6 78.9(5) . .
O11 Mo2 O6 79.1(4) . .
O12 Mo2 O6 71.7(4) . .
O13 Mo2 Mo4 137.9(5) . .
O8 Mo2 Mo4 90.6(4) . .
O1 Mo2 Mo4 115.7(4) . .
O11 Mo2 Mo4 32.6(3) . .
O12 Mo2 Mo4 43.5(3) . .
O6 Mo2 Mo4 82.4(3) . .
O13 Mo2 Mo3 139.5(5) . .
O8 Mo2 Mo3 89.4(4) . .
O1 Mo2 Mo3 39.8(4) . .
O11 Mo2 Mo3 109.0(3) . .
O12 Mo2 Mo3 35.5(3) . .
O6 Mo2 Mo3 82.9(3) . .
Mo4 Mo2 Mo3 77.35(5) . .
O10 Mo3 O6 105.2(6) . 3_756
O10 Mo3 O2 103.3(6) . .
O6 Mo3 O2 101.2(5) 3_756 .
O10 Mo3 O12 101.8(6) . .
O6 Mo3 O12 99.0(5) 3_756 .
O2 Mo3 O12 142.1(5) . .
O10 Mo3 O1 96.8(5) . .
O6 Mo3 O1 157.9(5) 3_756 .
O2 Mo3 O1 75.5(5) . .
O12 Mo3 O1 73.8(4) . .
O10 Mo3 O12 175.3(5) . 3_756
O6 Mo3 O12 79.4(5) 3_756 3_756
O2 Mo3 O12 76.2(4) . 3_756
O12 Mo3 O12 76.4(4) . 3_756
O1 Mo3 O12 78.5(4) . 3_756
O10 Mo3 Mo2 89.7(4) . .
O6 Mo3 Mo2 141.2(4) 3_756 .
O2 Mo3 Mo2 110.1(4) . .
O12 Mo3 Mo2 42.3(3) . .
O1 Mo3 Mo2 34.6(3) . .
O12 Mo3 Mo2 86.1(3) 3_756 .
O10 Mo3 Mo1 97.2(4) . .
O6 Mo3 Mo1 139.8(4) 3_756 .
O2 Mo3 Mo1 40.4(4) . .
O12 Mo3 Mo1 108.5(3) . .
O1 Mo3 Mo1 35.7(3) . .
O12 Mo3 Mo1 79.3(3) 3_756 .
Mo2 Mo3 Mo1 70.10(4) . .
O10 Mo3 Mo3 144.6(4) . 3_756
O6 Mo3 Mo3 87.7(4) 3_756 3_756
O2 Mo3 Mo3 106.3(3) . 3_756
O12 Mo3 Mo3 42.9(3) . 3_756
O1 Mo3 Mo3 72.7(3) . 3_756
O12 Mo3 Mo3 33.4(3) 3_756 3_756
Mo2 Mo3 Mo3 62.15(5) . 3_756
Mo1 Mo3 Mo3 92.90(6) . 3_756
O9 Mo4 O7 104.9(6) . .
O9 Mo4 O11 96.7(6) . .
O7 Mo4 O11 98.6(6) . .
O9 Mo4 O3 99.3(6) . 3_756
O7 Mo4 O3 96.5(5) . 3_756
O11 Mo4 O3 154.4(5) . 3_756
O9 Mo4 O12 163.2(6) . .
O7 Mo4 O12 90.4(5) . .
O11 Mo4 O12 73.9(4) . .
O3 Mo4 O12 85.4(4) 3_756 .
O9 Mo4 O2 92.1(6) . 3_756
O7 Mo4 O2 162.0(5) . 3_756
O11 Mo4 O2 84.8(5) . 3_756
O3 Mo4 O2 74.7(4) 3_756 3_756
O12 Mo4 O2 73.5(4) . 3_756
O9 Mo4 Mo2 129.2(5) . .
O7 Mo4 Mo2 86.2(4) . .
O11 Mo4 Mo2 32.6(3) . .
O3 Mo4 Mo2 129.1(3) 3_756 .
O12 Mo4 Mo2 43.7(3) . .
O2 Mo4 Mo2 87.4(3) 3_756 .
O9 Mo4 Mo1 91.7(5) . 3_756
O7 Mo4 Mo1 127.7(4) . 3_756
O11 Mo4 Mo1 128.8(4) . 3_756
O3 Mo4 Mo1 31.2(3) 3_756 3_756
O12 Mo4 Mo1 84.0(3) . 3_756
O2 Mo4 Mo1 44.3(3) 3_756 3_756
Mo2 Mo4 Mo1 120.45(6) . 3_756
O15 Co1 O2W 171.1(6) . .
O15 Co1 O7 87.1(6) . 4_465
O2W Co1 O7 88.9(5) . 4_465
O15 Co1 O3W 84.2(6) . .
O2W Co1 O3W 88.4(6) . .
O7 Co1 O3W 96.6(6) 4_465 .
O15 Co1 O5 89.8(5) . .
O2W Co1 O5 98.0(5) . .
O7 Co1 O5 88.2(5) 4_465 .
O3W Co1 O5 172.1(5) . .
O15 Co1 O1W 86.8(7) . .
O2W Co1 O1W 98.0(6) . .
O7 Co1 O1W 171.1(6) 4_465 .
O3W Co1 O1W 89.2(6) . .
O5 Co1 O1W 85.3(5) . .
Mo2 O1 Mo1 147.5(7) . .
Mo2 O1 Mo3 105.6(5) . .
Mo1 O1 Mo3 106.0(5) . .
Mo3 O2 Mo4 112.4(5) . 3_756
Mo3 O2 Mo1 106.6(5) . .
Mo4 O2 Mo1 91.9(4) 3_756 .
Mo1 O3 Mo4 115.8(6) . 3_756
Mo1 O5 Co1 140.6(6) . .
Mo3 O6 Mo2 112.8(6) 3_756 .
Mo4 O7 Co1 151.7(7) . 4_666
Mo4 O11 Mo2 114.8(5) . .
Mo3 O12 Mo4 153.4(6) . .
Mo3 O12 Mo2 102.1(5) . .
Mo4 O12 Mo2 92.8(4) . .
Mo3 O12 Mo3 103.6(4) . 3_756
Mo4 O12 Mo3 96.5(4) . 3_756
Mo2 O12 Mo3 96.0(4) . 3_756
C1 O14 Mo1 135.6(13) . .
C1 O15 Co1 135.0(14) . .
O15 C1 O14 126.5(19) . .
O15 C1 C2 101(2) . .
O14 C1 C2 132(2) . .
O15 C1 C2A 127(2) . .
O14 C1 C2A 107(2) . .
C2 C1 C2A 25.5(15) . .
N1 C2 C1 102(3) . .
N1 C2 C5 100(3) . .
C1 C2 C5 111(3) . .
N1 C2 H2A 113.9 . .
C1 C2 H2A 113.9 . .
C5 C2 H2A 113.9 . .
N1A C2A C5A 104(3) . .
N1A C2A C1 105(3) . .
C5A C2A C1 117(3) . .
N1A C2A H2AA 110.2 . .
C5A C2A H2AA 110.2 . .
C1 C2A H2AA 110.2 . .
C4 C3 N1 107(5) . .
C4 C3 H3A 110.4 . .
N1 C3 H3A 110.4 . .
C4 C3 H3B 110.4 . .
N1 C3 H3B 110.4 . .
H3A C3 H3B 108.6 . .
N1A C3A C4A 99(5) . .
N1A C3A H3AA 112.0 . .
C4A C3A H3AA 112.0 . .
N1A C3A H3AB 112.0 . .
C4A C3A H3AB 112.0 . .
H3AA C3A H3AB 109.6 . .
C5 C4 C3 104(5) . .
C5 C4 H4A 110.9 . .
C3 C4 H4A 110.9 . .
C5 C4 H4B 110.9 . .
C3 C4 H4B 110.9 . .
H4A C4 H4B 108.9 . .
C5A C4A C3A 111(5) . .
C5A C4A H4AA 109.5 . .
C3A C4A H4AA 109.5 . .
C5A C4A H4AB 109.5 . .
C3A C4A H4AB 109.5 . .
H4AA C4A H4AB 108.1 . .
C4 C5 C2 110(5) . .
C4 C5 H5A 109.6 . .
C2 C5 H5A 109.6 . .
C4 C5 H5B 109.6 . .
C2 C5 H5B 109.6 . .
H5A C5 H5B 108.1 . .
C4A C5A C2A 105(5) . .
C4A C5A H5AA 110.7 . .
C2A C5A H5AA 110.7 . .
C4A C5A H5AB 110.7 . .
C2A C5A H5AB 110.7 . .
H5AA C5A H5AB 108.8 . .
C2 N1 C3 106(3) . .
C2 N1 H1A 110.5 . .
C3 N1 H1A 110.5 . .
C2 N1 H1B 110.5 . .
C3 N1 H1B 110.5 . .
H1A N1 H1B 108.7 . .
C3A N1A C2A 111(4) . .
C3A N1A H1AA 109.5 . .
C2A N1A H1AA 109.5 . .
C3A N1A H1AB 109.5 . .
C2A N1A H1AB 109.5 . .
H1AA N1A H1AB 108.0 . .

loop_
_geom_bond_atom_site_label_1
_geom_bond_atom_site_label_2
_geom_bond_distance
_geom_bond_site_symmetry_2
Mo1 O4 1.694(13) .
Mo1 O5 1.735(12) .
Mo1 O3 1.874(11) .
Mo1 O1 2.041(11) .
Mo1 O14 2.153(12) .
Mo1 O2 2.277(12) .
Mo1 Mo4 3.257(2) 3_756
Mo1 Mo3 3.365(2) .
Mo2 O13 1.719(13) .
Mo2 O8 1.718(13) .
Mo2 O1 1.928(12) .
Mo2 O11 1.933(12) .
Mo2 O12 2.251(11) .
Mo2 O6 2.368(13) .
Mo2 Mo4 3.255(2) .
Mo2 Mo3 3.269(2) .
Mo3 O10 1.697(12) .
Mo3 O6 1.765(11) 3_756
Mo3 O2 1.912(11) .
Mo3 O12 1.944(12) .
Mo3 O1 2.171(12) .
Mo3 O12 2.403(12) 3_756
Mo3 Mo3 3.428(3) 3_756
Mo4 O9 1.680(12) .
Mo4 O7 1.727(13) .
Mo4 O11 1.932(11) .
Mo4 O3 1.970(12) 3_756
Mo4 O12 2.244(11) .
Mo4 O2 2.255(11) 3_756
Mo4 Mo1 3.257(2) 3_756
Co1 O15 2.030(15) .
Co1 O2W 2.054(14) .
Co1 O7 2.079(13) 4_465
Co1 O3W 2.088(14) .
Co1 O5 2.095(11) .
Co1 O1W 2.134(14) .
O2 Mo4 2.255(11) 3_756
O3 Mo4 1.970(12) 3_756
O6 Mo3 1.765(11) 3_756
O7 Co1 2.079(13) 4_666
O12 Mo3 2.403(12) 3_756
O14 C1 1.27(2) .
O15 C1 1.24(2) .
C1 C2 1.51(4) .
C1 C2A 1.58(4) .
C2 N1 1.51(5) .
C2 C5 1.59(6) .
C2 H2A 0.9800 .
C2A N1A 1.47(5) .
C2A C5A 1.53(7) .
C2A H2AA 0.9800 .
C3 C4 1.503(10) .
C3 N1 1.50(7) .
C3 H3A 0.9700 .
C3 H3B 0.9700 .
C3A N1A 1.46(7) .
C3A C4A 1.52(8) .
C3A H3AA 0.9700 .
C3A H3AB 0.9700 .
C4 C5 1.30(8) .
C4 H4A 0.9700 .
C4 H4B 0.9700 .
C4A C5A 1.44(8) .
C4A H4AA 0.9700 .
C4A H4AB 0.9700 .
C5 H5A 0.9700 .
C5 H5B 0.9700 .
C5A H5AA 0.9700 .
C5A H5AB 0.9700 .
N1 H1A 0.9000 .
N1 H1B 0.9000 .
N1A H1AA 0.9000 .
N1A H1AB 0.9000 .
